data_2102772
loop_
_publ_author_name
'Bartalucci, Giuditta'
'Coppin, Jennifer'
'Fisher, Stuart'
'Hall, Gillian'
'Helliwell, John R.'
'Helliwell, Madeleine'
'Liaaen-Jensen, Synn\/ove'

_publ_section_title
;
 Unravelling the chemical basis of the bathochromic shift in the
 lobster carapace; new crystal structures of unbound astaxanthin,
 canthaxanthin and zeaxanthin
;
_journal_coeditor_code BM5041
_journal_issue 2
_journal_name_full 'Acta Crystallographica Section B'
_journal_page_first 328
_journal_page_last 337
_journal_paper_doi 10.1107/S0108768106052633
_journal_volume 63
_journal_year 2007
_chemical_formula_moiety 'C40 H52 O4, 2(C5 H5 N)'
_chemical_formula_sum 'C50 H62 N2 O4'
_chemical_formula_weight 755.02
_chemical_name_systematic
;
 ?
;
_space_group_IT_number 14
_symmetry_cell_setting monoclinic
_symmetry_space_group_name_Hall '-P 2yn'
_symmetry_space_group_name_H-M 'P 1 21/n 1'
_atom_sites_solution_hydrogens geom
_atom_sites_solution_primary direct
_atom_sites_solution_secondary difmap
_audit_creation_method SHELXL-97
_cell_angle_alpha 90.00
_cell_angle_beta 107.746(4)
_cell_angle_gamma 90.00
_cell_formula_units_Z 2
_cell_length_a 18.568(4)
_cell_length_b 6.1926(13)
_cell_length_c 19.803(4)
_cell_measurement_reflns_used 1008
_cell_measurement_temperature 100(2)
_cell_measurement_theta_max 19.57
_cell_measurement_theta_min 2.16
_cell_volume 2168.7(8)
_computing_cell_refinement 'Bruker SMART'
_computing_data_collection 'Bruker SMART'
_computing_data_reduction 'Bruker SAINT'
_computing_molecular_graphics 'Bruker SHELXTL'
_computing_publication_material 'Bruker SHELXTL'
_computing_structure_refinement 'SHELXL-97 (Sheldrick, 1997)'
_computing_structure_solution 'SHELXS-97 (Sheldrick, 1990)'
_diffrn_ambient_temperature 100(2)
_diffrn_measured_fraction_theta_full 0.999
_diffrn_measured_fraction_theta_max 0.999
_diffrn_measurement_device_type 'CCD area detector'
_diffrn_measurement_method 'phi and omega scans'
_diffrn_radiation_monochromator graphite
_diffrn_radiation_source 'fine-focus sealed tube'
_diffrn_radiation_type MoK\a
_diffrn_radiation_wavelength 0.71073
_diffrn_reflns_av_R_equivalents 0.1477
_diffrn_reflns_av_sigmaI/netI 0.1531
_diffrn_reflns_limit_h_max 20
_diffrn_reflns_limit_h_min -20
_diffrn_reflns_limit_k_max 6
_diffrn_reflns_limit_k_min -6
_diffrn_reflns_limit_l_max 22
_diffrn_reflns_limit_l_min -22
_diffrn_reflns_number 12345
_diffrn_reflns_theta_full 23.26
_diffrn_reflns_theta_max 23.26
_diffrn_reflns_theta_min 1.32
_exptl_absorpt_coefficient_mu 0.072
_exptl_absorpt_correction_type none
_exptl_crystal_colour red
_exptl_crystal_density_diffrn 1.156
_exptl_crystal_density_method 'not measured'
_exptl_crystal_description plate
_exptl_crystal_F_000 816
_exptl_crystal_size_max 0.60
_exptl_crystal_size_mid 0.15
_exptl_crystal_size_min 0.05
_refine_diff_density_max 0.26
_refine_diff_density_min -0.173
_refine_ls_extinction_coef 0.0040(9)
_refine_ls_extinction_expression Fc^*^=kFc[1+0.001xFc^2^\l^3^/sin(2\q)]^-1/4^
_refine_ls_extinction_method SHELXL
_refine_ls_goodness_of_fit_ref 0.768
_refine_ls_hydrogen_treatment mixed
_refine_ls_matrix_type full
_refine_ls_number_parameters 292
_refine_ls_number_reflns 3103
_refine_ls_number_restraints 7
_refine_ls_restrained_S_all 0.775
_refine_ls_R_factor_all 0.1204
_refine_ls_R_factor_gt 0.0485
_refine_ls_shift/su_max 0.000
_refine_ls_shift/su_mean 0.000
_refine_ls_structure_factor_coef Fsqd
_refine_ls_weighting_details 'calc w=1/[\s^2^(Fo^2^)+(0.0351P)^2^+0.0000P] where P=(Fo^2^+2Fc^2^)/3'
_refine_ls_weighting_scheme calc
_refine_ls_wR_factor_gt 0.0994
_refine_ls_wR_factor_ref 0.1160
_reflns_number_gt 1400
_reflns_number_total 3104
_reflns_threshold_expression >2sigma(I)
_cod_data_source_file bm5041.cif
_cod_data_source_block axt-PY
_cod_depositor_comments
;
The following automatic conversions were performed:
'_symmetry_cell_setting' value 'Monoclinic' changed to 'monoclinic'
according to '/home/saulius/struct/CIF-dictionaries/cif_core.dic'
dictionary named 'cif_core.dic' version 2.4.1 from 2010-06-29.

Automatic conversion script
Id: cif_fix_enum 1527 2010-12-29 10:47:43Z saulius 

The following automatic conversions were performed:

'_symmetry_cell_setting' value 'Monoclinic' changed to 'monoclinic'
according to /home/saulius/struct/CIF-dictionaries/cif_core.dic
dictionary named 'cif_core.dic' version 2.4.1 from 2010-06-29.

Automatic conversion script
Id: cif_fix_values 1715 2011-07-08 13:25:40Z adriana 
;
_cod_original_sg_symbol_Hall -P2yn
_cod_original_sg_symbol_H-M P21/n
_cod_database_code 2102772
_cod_database_fobs_code 2102772

loop_
_symmetry_equiv_pos_as_xyz
'x, y, z'
'-x+1/2, y+1/2, -z+1/2'
'-x, -y, -z'
'x-1/2, -y-1/2, z-1/2'

loop_
_atom_site_type_symbol
_atom_site_label
_atom_site_fract_x
_atom_site_fract_y
_atom_site_fract_z
_atom_site_U_iso_or_equiv
_atom_site_adp_type
_atom_site_calc_flag
_atom_site_refinement_flags
_atom_site_occupancy
_atom_site_disorder_assembly
_atom_site_disorder_group
O O3 0.57811(14) 0.8999(5) 0.60122(15) 0.0528(8) Uani d D 1 . .
H H3O 0.558(3) 0.989(7) 0.570(2) 0.18(3) Uiso d D 1 . .
O O4 0.45807(13) 0.7535(4) 0.49578(13) 0.0482(7) Uani d . 1 A .
C C1 0.48894(17) 0.5126(5) 0.69853(16) 0.0327(9) Uani d . 1 . .
C C2A 0.5522(6) 0.6276(17) 0.6678(6) 0.025(3) Uani d P 0.508(16) A 1
H H2A 0.5919 0.6941 0.7077 0.030 Uiso calc PR 0.508(16) A 1
H H2B 0.5766 0.5158 0.6464 0.030 Uiso calc PR 0.508(16) A 1
C C3A 0.5178(8) 0.801(2) 0.6122(7) 0.036(3) Uani d P 0.508(16) A 1
H H3A 0.4883 0.9067 0.6314 0.044 Uiso calc PR 0.508(16) A 1
C C2B 0.5248(7) 0.713(2) 0.6869(5) 0.034(3) Uani d P 0.492(16) A 2
H H2C 0.4908 0.8361 0.6867 0.040 Uiso calc PR 0.492(16) A 2
H H2D 0.5723 0.7350 0.7261 0.040 Uiso calc PR 0.492(16) A 2
C C3B 0.5413(8) 0.705(3) 0.6198(7) 0.032(3) Uani d P 0.492(16) A 2
H H3B 0.5749 0.5778 0.6209 0.039 Uiso calc PR 0.492(16) A 2
C C4 0.46642(19) 0.6753(6) 0.5545(2) 0.0366(9) Uani d . 1 . .
C C5 0.41454(17) 0.5161(5) 0.56773(17) 0.0312(8) Uani d . 1 A .
C C6 0.42262(17) 0.4456(5) 0.63385(16) 0.0290(8) Uani d . 1 A .
C C7 0.36648(18) 0.3087(5) 0.65139(16) 0.0323(9) Uani d . 1 . .
H H7 0.3515 0.3543 0.6909 0.039 Uiso calc R 1 A .
C C8 0.33352(17) 0.1286(5) 0.61948(17) 0.0310(9) Uani d . 1 A .
H H8 0.3510 0.0719 0.5827 0.037 Uiso calc R 1 . .
C C9 0.27369(17) 0.0130(5) 0.63610(15) 0.0279(8) Uani d . 1 . .
C C10 0.24396(17) -0.1670(5) 0.59864(16) 0.0324(9) Uani d . 1 A .
H H10 0.2678 -0.2171 0.5654 0.039 Uiso calc R 1 . .
C C11 0.18050(17) -0.2889(5) 0.60406(16) 0.0291(8) Uani d . 1 . .
H H11 0.1548 -0.2383 0.6358 0.035 Uiso calc R 1 A .
C C12 0.15466(17) -0.4716(5) 0.56696(16) 0.0316(9) Uani d . 1 A .
H H12 0.1820 -0.5239 0.5368 0.038 Uiso calc R 1 . .
C C13 0.08999(17) -0.5921(5) 0.56925(16) 0.0286(8) Uani d . 1 . .
C C14 0.07096(18) -0.7735(5) 0.52928(17) 0.0330(9) Uani d . 1 A .
H H14 0.1042 -0.8131 0.5031 0.040 Uiso calc R 1 . .
C C15 0.00756(18) -0.9129(5) 0.52135(16) 0.0337(9) Uani d . 1 . .
H H15 -0.0260 -0.8807 0.5478 0.040 Uiso calc R 1 A .
C C16 0.53545(19) 0.3179(5) 0.72941(19) 0.0558(12) Uani d . 1 A .
H H16A 0.5803 0.3630 0.7676 0.084 Uiso calc R 1 . .
H H16B 0.5512 0.2445 0.6924 0.084 Uiso calc R 1 . .
H H16C 0.5052 0.2189 0.7484 0.084 Uiso calc R 1 . .
C C17B 0.4597(7) 0.566(2) 0.7660(6) 0.043(3) Uani d P 0.492(16) A 2
H H17D 0.4992 0.6442 0.8019 0.064 Uiso calc PR 0.492(16) A 2
H H17E 0.4481 0.4308 0.7863 0.064 Uiso calc PR 0.492(16) A 2
H H17F 0.4140 0.6553 0.7505 0.064 Uiso calc PR 0.492(16) A 2
C C17A 0.4655(6) 0.662(2) 0.7422(6) 0.037(3) Uani d P 0.508(16) A 1
H H17A 0.5101 0.7299 0.7753 0.055 Uiso calc PR 0.508(16) A 1
H H17B 0.4366 0.5865 0.7688 0.055 Uiso calc PR 0.508(16) A 1
H H17C 0.4338 0.7739 0.7124 0.055 Uiso calc PR 0.508(16) A 1
C C18 0.34977(17) 0.4544(5) 0.50338(16) 0.0402(10) Uani d . 1 . .
H H18A 0.3077 0.3995 0.5186 0.060 Uiso calc R 1 A .
H H18B 0.3665 0.3422 0.4766 0.060 Uiso calc R 1 . .
H H18C 0.3331 0.5816 0.4732 0.060 Uiso calc R 1 . .
C C19 0.24443(18) 0.1028(5) 0.69328(16) 0.0354(9) Uani d . 1 A .
H H19A 0.2009 0.0174 0.6959 0.053 Uiso calc R 1 . .
H H19B 0.2289 0.2533 0.6823 0.053 Uiso calc R 1 . .
H H19C 0.2844 0.0964 0.7389 0.053 Uiso calc R 1 . .
C C20 0.04498(18) -0.5103(5) 0.61525(16) 0.0369(9) Uani d . 1 A .
H H20A 0.0001 -0.6011 0.6086 0.055 Uiso calc R 1 . .
H H20B 0.0293 -0.3611 0.6021 0.055 Uiso calc R 1 . .
H H20C 0.0761 -0.5153 0.6650 0.055 Uiso calc R 1 . .
N N1S 0.8447(2) 1.2338(7) 0.60132(18) 0.0753(11) Uani d D 1 . .
C C1S 0.8400(2) 1.4178(7) 0.6339(2) 0.0493(11) Uani d D 1 . .
H H1S 0.8734 1.5317 0.6315 0.059 Uiso calc R 1 . .
C C2S 0.7904(3) 1.4516(8) 0.6701(2) 0.0700(14) Uani d D 1 . .
H H2S 0.7896 1.5857 0.6931 0.084 Uiso calc R 1 . .
C C3S 0.7421(3) 1.2933(12) 0.6732(3) 0.106(3) Uani d D 1 . .
H H3S 0.7068 1.3160 0.6985 0.127 Uiso calc R 1 . .
C C4S 0.7433(3) 1.1008(11) 0.6405(4) 0.116(3) Uani d D 1 . .
H H4S 0.7097 0.9870 0.6426 0.139 Uiso calc R 1 . .
C C5S 0.7947(4) 1.0789(8) 0.6046(2) 0.0905(19) Uani d D 1 . .
H H5S 0.7954 0.9469 0.5803 0.109 Uiso calc R 1 . .

loop_
_atom_site_aniso_label
_atom_site_aniso_U_11
_atom_site_aniso_U_22
_atom_site_aniso_U_33
_atom_site_aniso_U_12
_atom_site_aniso_U_13
_atom_site_aniso_U_23
O3 0.0412(17) 0.0558(19) 0.0609(19) -0.0266(16) 0.0150(15) -0.0020(16)
O4 0.0456(16) 0.0490(17) 0.0486(18) -0.0101(13) 0.0121(14) 0.0072(14)
C1 0.033(2) 0.025(2) 0.034(2) -0.0012(18) 0.0014(18) -0.0067(18)
C2A 0.021(5) 0.020(5) 0.033(6) -0.003(4) 0.005(4) -0.004(4)
C3A 0.037(8) 0.030(8) 0.033(6) -0.001(5) -0.004(5) 0.016(6)
C2B 0.035(6) 0.038(7) 0.032(5) -0.006(5) 0.015(4) -0.003(5)
C3B 0.026(7) 0.033(9) 0.030(6) -0.015(5) -0.003(6) 0.016(7)
C4 0.035(2) 0.036(2) 0.040(2) -0.0065(19) 0.013(2) -0.0054(19)
C5 0.0262(19) 0.032(2) 0.035(2) -0.0069(18) 0.0085(17) -0.0086(18)
C6 0.032(2) 0.022(2) 0.032(2) -0.0024(16) 0.0075(16) 0.0001(16)
C7 0.040(2) 0.028(2) 0.025(2) -0.0039(18) 0.0041(17) -0.0013(16)
C8 0.029(2) 0.029(2) 0.032(2) 0.0035(18) 0.0059(16) 0.0004(17)
C9 0.0325(19) 0.023(2) 0.0253(19) -0.0005(18) 0.0051(16) 0.0029(16)
C10 0.033(2) 0.031(2) 0.031(2) 0.0004(18) 0.0075(17) 0.0019(17)
C11 0.027(2) 0.030(2) 0.029(2) -0.0012(17) 0.0059(16) 0.0057(16)
C12 0.032(2) 0.032(2) 0.030(2) -0.0031(18) 0.0085(16) -0.0036(17)
C13 0.027(2) 0.031(2) 0.0242(19) -0.0053(18) 0.0028(15) 0.0035(16)
C14 0.031(2) 0.035(2) 0.031(2) -0.0076(18) 0.0080(17) 0.0011(17)
C15 0.031(2) 0.037(2) 0.031(2) -0.0049(19) 0.0079(17) 0.0034(15)
C16 0.052(2) 0.040(2) 0.054(3) -0.005(2) -0.016(2) -0.003(2)
C17B 0.049(6) 0.059(9) 0.023(6) -0.016(6) 0.015(5) -0.013(5)
C17A 0.037(5) 0.045(7) 0.032(6) -0.011(5) 0.017(5) 0.005(5)
C18 0.035(2) 0.048(2) 0.034(2) -0.0042(19) 0.0050(18) 0.0006(18)
C19 0.044(2) 0.031(2) 0.030(2) -0.0047(18) 0.0085(17) 0.0005(16)
C20 0.038(2) 0.038(2) 0.031(2) -0.0050(19) 0.0058(17) 0.0015(17)
N1S 0.098(3) 0.070(3) 0.062(3) 0.016(3) 0.030(2) 0.013(2)
C1S 0.037(2) 0.052(3) 0.049(3) -0.007(2) 0.000(2) 0.000(2)
C2S 0.084(4) 0.089(4) 0.033(3) 0.043(3) 0.012(3) 0.004(2)
C3S 0.060(4) 0.174(7) 0.098(5) 0.050(5) 0.046(4) 0.103(5)
C4S 0.049(4) 0.127(6) 0.128(6) -0.045(4) -0.037(4) 0.096(5)
C5S 0.137(6) 0.042(3) 0.056(3) -0.025(4) -0.026(3) 0.002(3)

loop_
_atom_type_symbol
_atom_type_description
_atom_type_scat_dispersion_real
_atom_type_scat_dispersion_imag
_atom_type_scat_source
C C 0.0033 0.0016 'International Tables Vol C Tables 4.2.6.8 and 6.1.1.4'
H H 0.0000 0.0000 'International Tables Vol C Tables 4.2.6.8 and 6.1.1.4'
O O 0.0106 0.0060 'International Tables Vol C Tables 4.2.6.8 and 6.1.1.4'
N N 0.0061 0.0033 'International Tables Vol C Tables 4.2.6.8 and 6.1.1.4'

loop_
_geom_angle_atom_site_label_1
_geom_angle_atom_site_label_2
_geom_angle_atom_site_label_3
_geom_angle_site_symmetry_1
_geom_angle
C3A O3 H3O . 102(5)
C3B O3 H3O . 126(4)
C17A C1 C2B . 77.3(5)
C17A C1 C16 . 121.4(6)
C2B C1 C16 . 120.9(6)
C17A C1 C6 . 111.5(5)
C2B C1 C6 . 112.7(4)
C16 C1 C6 . 109.7(3)
C2B C1 C17B . 103.9(5)
C16 C1 C17B . 97.1(6)
C6 C1 C17B . 110.9(5)
C17A C1 C2A . 109.1(5)
C16 C1 C2A . 96.4(5)
C6 C1 C2A . 106.9(4)
C17B C1 C2A . 132.4(5)
C3A C2A C1 . 112.5(10)
C3A C2A H2A . 109.1
C1 C2A H2A . 109.1
C3A C2A H2B . 109.1
C1 C2A H2B . 109.1
H2A C2A H2B . 107.8
O3 C3A C4 . 119.3(10)
O3 C3A C2A . 104.4(12)
C4 C3A C2A . 102.6(11)
O3 C3A H3A . 110.0
C4 C3A H3A . 110.0
C2A C3A H3A . 110.0
C3B C2B C1 . 110.4(13)
C3B C2B H2C . 109.6
C1 C2B H2C . 109.6
C3B C2B H2D . 109.6
C1 C2B H2D . 109.6
H2C C2B H2D . 108.1
C2B C3B O3 . 116.0(12)
C2B C3B C4 . 111.8(11)
O3 C3B C4 . 104.2(9)
C2B C3B H3B . 108.2
O3 C3B H3B . 108.2
C4 C3B H3B . 108.2
O4 C4 C5 . 122.6(3)
O4 C4 C3A . 113.2(6)
C5 C4 C3A . 121.8(6)
O4 C4 C3B . 123.5(6)
C5 C4 C3B . 113.1(5)
C6 C5 C4 . 120.7(3)
C6 C5 C18 . 124.3(3)
C4 C5 C18 . 114.8(3)
C5 C6 C7 . 122.9(3)
C5 C6 C1 . 123.1(3)
C7 C6 C1 . 113.9(3)
C8 C7 C6 . 128.9(3)
C8 C7 H7 . 115.6
C6 C7 H7 . 115.6
C7 C8 C9 . 125.5(3)
C7 C8 H8 . 117.2
C9 C8 H8 . 117.2
C10 C9 C8 . 119.7(3)
C10 C9 C19 . 122.3(3)
C8 C9 C19 . 117.9(3)
C9 C10 C11 . 126.8(3)
C9 C10 H10 . 116.6
C11 C10 H10 . 116.6
C12 C11 C10 . 124.3(3)
C12 C11 H11 . 117.9
C10 C11 H11 . 117.9
C11 C12 C13 . 125.6(3)
C11 C12 H12 . 117.2
C13 C12 H12 . 117.2
C14 C13 C12 . 119.1(3)
C14 C13 C20 . 122.6(3)
C12 C13 C20 . 118.2(3)
C13 C14 C15 . 128.5(3)
C13 C14 H14 . 115.7
C15 C14 H14 . 115.7
C15 C15 C14 3_536 124.1(4)
C15 C15 H15 3_536 118.0
C14 C15 H15 . 118.0
C1 C16 H16A . 109.5
C1 C16 H16B . 109.5
H16A C16 H16B . 109.5
C1 C16 H16C . 109.5
H16A C16 H16C . 109.5
H16B C16 H16C . 109.5
C1 C17B H17D . 109.5
C1 C17B H17E . 109.5
H17D C17B H17E . 109.5
C1 C17B H17F . 109.5
H17D C17B H17F . 109.5
H17E C17B H17F . 109.5
C1 C17A H17A . 109.5
C1 C17A H17B . 109.5
C1 C17A H17C . 109.5
C5 C18 H18A . 109.5
C5 C18 H18B . 109.5
H18A C18 H18B . 109.5
C5 C18 H18C . 109.5
H18A C18 H18C . 109.5
H18B C18 H18C . 109.5
C9 C19 H19A . 109.5
C9 C19 H19B . 109.5
H19A C19 H19B . 109.5
C9 C19 H19C . 109.5
H19A C19 H19C . 109.5
H19B C19 H19C . 109.5
C13 C20 H20A . 109.5
C13 C20 H20B . 109.5
H20A C20 H20B . 109.5
C13 C20 H20C . 109.5
H20A C20 H20C . 109.5
H20B C20 H20C . 109.5
C1S N1S C5S . 116.1(4)
N1S C1S C2S . 123.4(4)
N1S C1S H1S . 118.3
C2S C1S H1S . 118.3
C3S C2S C1S . 119.1(5)
C3S C2S H2S . 120.5
C1S C2S H2S . 120.5
C2S C3S C4S . 120.7(6)
C2S C3S H3S . 119.7
C4S C3S H3S . 119.7
C5S C4S C3S . 116.9(6)
C5S C4S H4S . 121.6
C3S C4S H4S . 121.6
N1S C5S C4S . 123.8(5)
N1S C5S H5S . 118.1
C4S C5S H5S . 118.1

loop_
_geom_bond_atom_site_label_1
_geom_bond_atom_site_label_2
_geom_bond_site_symmetry_2
_geom_bond_distance
O3 C3A . 1.351(14)
O3 C3B . 1.489(13)
O3 H3O . 0.82(2)
O4 C4 . 1.225(4)
C1 C17A . 1.423(11)
C1 C2B . 1.458(9)
C1 C16 . 1.501(4)
C1 C6 . 1.539(4)
C1 C17B . 1.622(11)
C1 C2A . 1.641(11)
C2A C3A . 1.532(19)
C2A H2A . 0.9900
C2A H2B . 0.9900
C3A C4 . 1.468(13)
C3A H3A . 1.0000
C2B C3B . 1.45(2)
C2B H2C . 0.9900
C2B H2D . 0.9900
C3B C4 . 1.594(13)
C3B H3B . 1.0000
C4 C5 . 1.457(4)
C5 C6 . 1.345(4)
C5 C18 . 1.511(4)
C6 C7 . 1.465(4)
C7 C8 . 1.335(4)
C7 H7 . 0.9500
C8 C9 . 1.442(4)
C8 H8 . 0.9500
C9 C10 . 1.359(4)
C9 C19 . 1.504(4)
C10 C11 . 1.431(4)
C10 H10 . 0.9500
C11 C12 . 1.355(4)
C11 H11 . 0.9500
C12 C13 . 1.426(4)
C12 H12 . 0.9500
C13 C14 . 1.358(4)
C13 C20 . 1.500(4)
C14 C15 . 1.429(4)
C14 H14 . 0.9500
C15 C15 3_536 1.346(6)
C15 H15 . 0.9500
C16 H16A . 0.9800
C16 H16B . 0.9800
C16 H16C . 0.9800
C17B H17D . 0.9800
C17B H17E . 0.9800
C17B H17F . 0.9800
C17A H17A . 0.9800
C17A H17B . 0.9800
C17A H17C . 0.9800
C18 H18A . 0.9800
C18 H18B . 0.9800
C18 H18C . 0.9800
C19 H19A . 0.9800
C19 H19B . 0.9800
C19 H19C . 0.9800
C20 H20A . 0.9800
C20 H20B . 0.9800
C20 H20C . 0.9800
N1S C1S . 1.325(4)
N1S C5S . 1.351(5)
C1S C2S . 1.345(5)
C1S H1S . 0.9500
C2S C3S . 1.343(6)
C2S H2S . 0.9500
C3S C4S . 1.360(6)
C3S H3S . 0.9500
C4S C5S . 1.359(6)
C4S H4S . 0.9500
C5S H5S . 0.9500

loop_
_geom_hbond_atom_site_label_D
_geom_hbond_atom_site_label_H
_geom_hbond_atom_site_label_A
_geom_hbond_site_symmetry_A
_geom_hbond_distance_DH
_geom_hbond_distance_HA
_geom_hbond_distance_DA
_geom_hbond_angle_DHA
O3 H3O O4 3_676 0.82(2) 2.03(3) 2.822(4) 161(6)
C4S H4S O3 . 0.95 2.39 3.179(6) 140

loop_
_geom_torsion_atom_site_label_1
_geom_torsion_atom_site_label_2
_geom_torsion_atom_site_label_3
_geom_torsion_atom_site_label_4
_geom_torsion_site_symmetry_4
_geom_torsion
C17A C1 C2A C3A . -71.1(14)
C2B C1 C2A C3A . -56.3(12)
C16 C1 C2A C3A . 162.5(10)
C6 C1 C2A C3A . 49.6(12)
C17B C1 C2A C3A . -91.7(14)
C3B O3 C3A C4 . -83(2)
C3B O3 C3A C2A . 30.3(17)
C1 C2A C3A O3 . 170.8(7)
C1 C2A C3A C4 . -64.2(14)
C17A C1 C2B C3B . -157.3(16)
C16 C1 C2B C3B . 83.6(12)
C6 C1 C2B C3B . -49.0(16)
C17B C1 C2B C3B . -169.1(15)
C2A C1 C2B C3B . 37.0(13)
C1 C2B C3B O3 . 180.0(6)
C1 C2B C3B C4 . 60.8(19)
C3A O3 C3B C2B . -68(2)
C3A O3 C3B C4 . 55.4(17)
O3 C3A C4 O4 . -35.5(14)
C2A C3A C4 O4 . -150.2(9)
O3 C3A C4 C5 . 161.8(8)
C2A C3A C4 C5 . 47.1(15)
O3 C3A C4 C3B . 83(2)
C2A C3A C4 C3B . -31.4(18)
C2B C3B C4 O4 . 146.9(11)
O3 C3B C4 O4 . 20.9(14)
C2B C3B C4 C5 . -43.3(17)
O3 C3B C4 C5 . -169.3(7)
C2B C3B C4 C3A . 72(2)
O3 C3B C4 C3A . -54.1(17)
O4 C4 C5 C6 . -175.3(3)
C3A C4 C5 C6 . -14.2(9)
C3B C4 C5 C6 . 14.8(8)
O4 C4 C5 C18 . 0.2(5)
C3A C4 C5 C18 . 161.3(8)
C3B C4 C5 C18 . -169.7(8)
C4 C5 C6 C7 . 171.5(3)
C18 C5 C6 C7 . -3.5(5)
C4 C5 C6 C1 . -4.6(5)
C18 C5 C6 C1 . -179.5(3)
C17A C1 C6 C5 . 106.0(7)
C2B C1 C6 C5 . 21.3(9)
C16 C1 C6 C5 . -116.6(4)
C17B C1 C6 C5 . 137.3(7)
C2A C1 C6 C5 . -13.1(6)
C17A C1 C6 C7 . -70.3(7)
C2B C1 C6 C7 . -155.1(8)
C16 C1 C6 C7 . 67.0(4)
C17B C1 C6 C7 . -39.1(7)
C2A C1 C6 C7 . 170.5(6)
C5 C6 C7 C8 . 48.9(5)
C1 C6 C7 C8 . -134.6(3)
C6 C7 C8 C9 . -174.2(3)
C7 C8 C9 C10 . 178.8(3)
C7 C8 C9 C19 . 1.1(5)
C8 C9 C10 C11 . -174.1(3)
C19 C9 C10 C11 . 3.5(5)
C9 C10 C11 C12 . -177.8(3)
C10 C11 C12 C13 . -177.6(3)
C11 C12 C13 C14 . -179.7(3)
C11 C12 C13 C20 . 1.3(5)
C12 C13 C14 C15 . -177.4(3)
C20 C13 C14 C15 . 1.7(5)
C13 C14 C15 C15 3_536 178.1(4)
C5S N1S C1S C2S . 1.8(6)
N1S C1S C2S C3S . -0.9(6)
C1S C2S C3S C4S . 0.2(7)
C2S C3S C4S C5S . -0.6(8)
C1S N1S C5S C4S . -2.2(7)
C3S C4S C5S N1S . 1.6(8)
